data_2202542
loop_
_publ_author_name
'Vieille-Petit, Ludovic'
'Therrien, Bruno'
'S\"uss-Fink, Georg'

_publ_section_title
;(\h^6^-Benzene)bis(\h^6^-<i>p</i>-cymene)tri-\m-hydrido-\m~3~-oxo-triruthenium
 hexafluorophosphate
;
_journal_issue 8
_journal_name_full 'Acta Crystallographica Section E'
_journal_page_first m669
_journal_page_last m670
_journal_paper_doi 10.1107/S1600536803016222
_journal_volume 59
_journal_year 2003
_chemical_formula_moiety 'C26 H37 O1 Ru3 1+, F6 P1 1-'
_chemical_formula_sum 'C26 H37 F6 O P Ru3'
_chemical_formula_weight 813.74
_chemical_name_systematic
;
(\h^6^-benzene)bis(\h^6^-p-cymene)tri-\m-hydrido-\m~3~-oxo-triruthenium
hexafluorophosphate
;
_space_group_IT_number 74
_symmetry_cell_setting orthorhombic
_symmetry_space_group_name_Hall '-I 2b 2'
_symmetry_space_group_name_H-M 'I m m a'
_atom_sites_solution_hydrogens geom
_atom_sites_solution_primary direct
_atom_sites_solution_secondary difmap
_audit_creation_method SHELXL-97
_cell_angle_alpha 90.00
_cell_angle_beta 90.00
_cell_angle_gamma 90.00
_cell_formula_units_Z 4
_cell_length_a 19.522(4)
_cell_length_b 10.738(2)
_cell_length_c 13.628(3)
_cell_measurement_reflns_used 6951
_cell_measurement_temperature 153(2)
_cell_measurement_theta_max 25.90
_cell_measurement_theta_min 1.82
_cell_volume 2856.8(10)
_computing_cell_refinement 'CELL (Stoe IPDS Software, 2000)'
_computing_data_collection 'EXPOSE (Stoe IPDS Software, 2000)'
_computing_data_reduction 'INTEGRATE (Stoe IPDS Software, 2000)'
_computing_molecular_graphics 'PLATON99 (Spek, 1990)'
_computing_publication_material 'SHELXL-97 (Sheldrick, 1997)'
_computing_structure_refinement 'SHELXL-97 (Sheldrick, 1997)'
_computing_structure_solution 'SHELXS-97 (Sheldrick, 1990)'
_diffrn_ambient_temperature 153(2)
_diffrn_detector_area_resol_mean 0.81\%A
_diffrn_measured_fraction_theta_full 0.993
_diffrn_measured_fraction_theta_max 0.993
_diffrn_measurement_device_type 'STOE IPDS'
_diffrn_measurement_method 'phi oscillation'
_diffrn_radiation_monochromator graphite
_diffrn_radiation_source 'fine-focus sealed tube'
_diffrn_radiation_type MoK\a
_diffrn_radiation_wavelength 0.71073
_diffrn_reflns_av_R_equivalents 0.0849
_diffrn_reflns_av_sigmaI/netI 0.0534
_diffrn_reflns_limit_h_max 23
_diffrn_reflns_limit_h_min -23
_diffrn_reflns_limit_k_max 13
_diffrn_reflns_limit_k_min -13
_diffrn_reflns_limit_l_max 16
_diffrn_reflns_limit_l_min -16
_diffrn_reflns_number 9851
_diffrn_reflns_theta_full 25.90
_diffrn_reflns_theta_max 25.90
_diffrn_reflns_theta_min 1.82
_diffrn_standards_decay_% 0
_diffrn_standards_interval_time 0
_diffrn_standards_number 0
_exptl_absorpt_coefficient_mu 1.679
_exptl_absorpt_correction_type none
_exptl_crystal_colour red
_exptl_crystal_density_diffrn 1.892
_exptl_crystal_density_method 'not measured'
_exptl_crystal_description block
_exptl_crystal_F_000 1608
_exptl_crystal_size_max 0.40
_exptl_crystal_size_mid 0.15
_exptl_crystal_size_min 0.15
_refine_diff_density_max 0.817
_refine_diff_density_min -0.787
_refine_ls_extinction_method none
_refine_ls_goodness_of_fit_ref 0.917
_refine_ls_hydrogen_treatment constr
_refine_ls_matrix_type full
_refine_ls_number_parameters 107
_refine_ls_number_reflns 1505
_refine_ls_number_restraints 0
_refine_ls_restrained_S_all 0.917
_refine_ls_R_factor_all 0.0469
_refine_ls_R_factor_gt 0.0329
_refine_ls_shift/su_max <0.001
_refine_ls_shift/su_mean 0.000
_refine_ls_structure_factor_coef Fsqd
_refine_ls_weighting_details 'calc w = 1/[\s^2^(Fo^2^)+(0.0477P)^2^] where P = (Fo^2^+2Fc^2^)/3'
_refine_ls_weighting_scheme calc
_refine_ls_wR_factor_gt 0.0745
_refine_ls_wR_factor_ref 0.0775
_reflns_number_gt 1162
_reflns_number_total 1505
_reflns_threshold_expression I>2\s(I)
_cod_data_source_file cm6054.cif
_cod_data_source_block I
_cod_depositor_comments
;
The following automatic conversions were performed:
'_symmetry_cell_setting' value 'Orthorhombic' changed to 'orthorhombic'
according to '/home/saulius/struct/CIF-dictionaries/cif_core.dic'
dictionary named 'cif_core.dic' version 2.4.1 from 2010-06-29.

Automatic conversion script
Id: cif_fix_enum 1527 2010-12-29 10:47:43Z saulius 

The following automatic conversions were performed:

'_symmetry_cell_setting' value 'Orthorhombic' changed to
'orthorhombic' according to
/home/saulius/struct/CIF-dictionaries/cif_core.dic dictionary named
'cif_core.dic' version 2.4.1 from 2010-06-29.

Automatic conversion script
Id: cif_fix_values 1715 2011-07-08 13:25:40Z adriana 
;
_cod_original_sg_symbol_H-M 'I mma'
_cod_database_code 2202542
_cod_database_fobs_code 2202542

loop_
_symmetry_equiv_pos_as_xyz
'x, y, z'
'-x, -y+1/2, z'
'x, -y, -z'
'-x, y+1/2, -z'
'x+1/2, y+1/2, z+1/2'
'-x+1/2, -y+1, z+1/2'
'x+1/2, -y+1/2, -z+1/2'
'-x+1/2, y+1, -z+1/2'
'-x, -y, -z'
'x, y-1/2, -z'
'-x, y, z'
'x, -y-1/2, z'
'-x+1/2, -y+1/2, -z+1/2'
'x+1/2, y, -z+1/2'
'-x+1/2, y+1/2, z+1/2'
'x+1/2, -y, z+1/2'

loop_
_atom_site_label
_atom_site_fract_x
_atom_site_fract_y
_atom_site_fract_z
_atom_site_U_iso_or_equiv
_atom_site_adp_type
_atom_site_calc_flag
_atom_site_refinement_flags
_atom_site_occupancy
_atom_site_disorder_assembly
_atom_site_disorder_group
_atom_site_type_symbol
C1 0.0699(4) 0.2500 -0.6123(5) 0.076(3) Uani d S 1 . 1 C
H1 0.1175 0.2500 -0.6115 0.091 Uiso calc SR 1 . 1 H
C2 0.0351(4) 0.1395(5) -0.6129(4) 0.070(2) Uani d . 1 . 1 C
H2 0.0589 0.0646 -0.6133 0.084 Uiso calc R 1 . 1 H
C3 0.1177(2) 0.1841(4) -0.1767(3) 0.0305(9) Uani d . 1 . 1 C
C4 0.1489(2) 0.1199(4) -0.2555(3) 0.0336(10) Uani d . 1 . 1 C
H4 0.1505 0.0333 -0.2542 0.040 Uiso calc R 1 . 1 H
C5 0.17776(19) 0.1838(4) -0.3359(3) 0.0313(9) Uani d . 1 . 1 C
C6 0.2066(5) 0.1089(10) -0.4226(6) 0.043(2) Uani d P 0.50 . 1 C
H6A 0.1783 0.0374 -0.4342 0.064 Uiso calc PR 0.50 . 1 H
H6B 0.2524 0.0822 -0.4076 0.064 Uiso calc PR 0.50 . 1 H
H6C 0.2073 0.1603 -0.4802 0.064 Uiso calc PR 0.50 . 1 H
C7 0.0873(4) 0.1144(9) -0.0904(6) 0.035(2) Uani d P 0.50 . 1 C
H7 0.0499 0.1658 -0.0649 0.042 Uiso calc PR 0.50 . 1 H
C8 0.0568(6) -0.0109(10) -0.1163(8) 0.054(3) Uani d P 0.50 . 1 C
H8A 0.0919 -0.0641 -0.1422 0.082 Uiso calc PR 0.50 . 1 H
H8B 0.0215 0.0000 -0.1647 0.082 Uiso calc PR 0.50 . 1 H
H8C 0.0376 -0.0482 -0.0585 0.082 Uiso calc PR 0.50 . 1 H
C9 0.1406(7) 0.1043(13) -0.0089(8) 0.076(4) Uani d P 0.50 . 1 C
H9A 0.1584 0.1856 0.0057 0.113 Uiso calc PR 0.50 . 1 H
H9B 0.1772 0.0510 -0.0298 0.113 Uiso calc PR 0.50 . 1 H
H9C 0.1196 0.0700 0.0488 0.113 Uiso calc PR 0.50 . 1 H
O1 0.0000 0.1490(6) -0.3702(5) 0.0233(16) Uani d SP 0.50 . 1 O
P1 0.2500 0.2500 0.2500 0.0487(7) Uani d S 1 . 1 P
F1 0.2327(2) 0.1472(4) 0.3290(3) 0.0904(12) Uani d . 1 A 1 F
F2 0.1717(2) 0.2500 0.2157(4) 0.0902(19) Uani d S 1 B 1 F
Ru1 0.0000 0.2500 -0.48864(4) 0.02096(17) Uani d S 1 . 1 Ru
Ru2 0.07150(2) 0.2500 -0.31447(3) 0.02620(16) Uani d S 1 . 1 Ru
H1H 0.0520 0.1625 -0.4257 0.050 Uiso d P 0.50 C 1 H
H2H 0.0000 0.3047 -0.2771 0.050 Uiso d SP 0.50 D 1 H
H3 0.0977 0.1402 -0.1252 0.050 Uiso d P 0.50 E 2 H
H5 0.1967 0.1392 -0.3889 0.050 Uiso d P 0.50 F 2 H

loop_
_atom_site_aniso_label
_atom_site_aniso_U_11
_atom_site_aniso_U_22
_atom_site_aniso_U_33
_atom_site_aniso_U_12
_atom_site_aniso_U_13
_atom_site_aniso_U_23
C1 0.032(4) 0.164(12) 0.032(4) 0.000 0.014(3) 0.000
C2 0.115(6) 0.051(3) 0.044(3) 0.044(3) 0.008(3) -0.013(2)
C3 0.032(2) 0.029(2) 0.031(2) -0.0003(19) -0.0098(17) 0.0025(17)
C4 0.038(2) 0.026(2) 0.037(2) 0.008(2) -0.0069(19) -0.0016(18)
C5 0.0176(19) 0.041(2) 0.036(2) 0.0053(18) -0.0050(16) -0.0031(19)
C6 0.030(5) 0.056(6) 0.042(5) 0.013(5) -0.003(4) -0.012(4)
C7 0.028(5) 0.039(5) 0.039(5) -0.002(4) -0.003(4) 0.004(4)
C8 0.057(6) 0.042(6) 0.065(7) -0.009(5) 0.016(6) 0.004(5)
C9 0.069(8) 0.107(10) 0.051(7) -0.023(8) -0.021(6) 0.049(7)
O1 0.018(4) 0.016(3) 0.035(4) 0.000 0.000 0.000(3)
P1 0.0295(13) 0.0731(19) 0.0436(14) 0.000 0.0119(11) 0.000
F1 0.088(3) 0.109(3) 0.073(2) -0.013(3) 0.013(2) 0.033(2)
F2 0.035(2) 0.173(6) 0.063(3) 0.000 0.005(2) 0.000
Ru1 0.0178(3) 0.0224(3) 0.0227(3) 0.000 0.000 0.000
Ru2 0.0188(2) 0.0364(3) 0.0234(2) 0.000 -0.00116(17) 0.000

loop_
_atom_type_symbol
_atom_type_description
_atom_type_scat_dispersion_real
_atom_type_scat_dispersion_imag
_atom_type_scat_source
C C 0.0033 0.0016 'International Tables Vol C Tables 4.2.6.8 and 6.1.1.4'
H H 0.0000 0.0000 'International Tables Vol C Tables 4.2.6.8 and 6.1.1.4'
P P 0.1023 0.0942 'International Tables Vol C Tables 4.2.6.8 and 6.1.1.4'
O O 0.0106 0.0060 'International Tables Vol C Tables 4.2.6.8 and 6.1.1.4'
F F 0.0171 0.0103 'International Tables Vol C Tables 4.2.6.8 and 6.1.1.4'
Ru Ru -1.2594 0.8363 'International Tables Vol C Tables 4.2.6.8 and 6.1.1.4'

loop_
_geom_angle_atom_site_label_1
_geom_angle_atom_site_label_2
_geom_angle_atom_site_label_3
_geom_angle_site_symmetry_1
_geom_angle_site_symmetry_3
_geom_angle
_geom_angle_publ_flag
C2 C1 C2 . 12_565 120.4(8) ?
C2 C1 Ru1 . . 72.1(4) ?
C2 C1 Ru1 12_565 . 72.1(4) ?
C2 C1 H1 . . 119.8 ?
C2 C1 H1 12_565 . 119.8 ?
Ru1 C1 H1 . . 128.3 ?
C1 C2 C2 . 11 119.8(4) ?
C1 C2 Ru1 . . 71.3(4) ?
C2 C2 Ru1 11 . 71.69(19) ?
C1 C2 H2 . . 120.1 ?
C2 C2 H2 11 . 120.1 ?
Ru1 C2 H2 . . 129.3 ?
C4 C3 C3 . 12_565 119.2(2) ?
C4 C3 C7 . . 121.1(5) ?
C3 C3 C7 12_565 . 119.6(4) ?
C4 C3 Ru2 . . 71.7(2) ?
C3 C3 Ru2 12_565 . 71.24(11) ?
C7 C3 Ru2 . . 131.4(4) ?
C4 C3 H3 . . 120.4 ?
C3 C3 H3 12_565 . 120.4 ?
C7 C3 H3 . . 2.2 ?
Ru2 C3 H3 . . 129.3 ?
C5 C4 C3 . . 121.6(4) ?
C5 C4 Ru2 . . 71.5(2) ?
C3 C4 Ru2 . . 70.9(2) ?
C5 C4 H4 . . 119.2 ?
C3 C4 H4 . . 119.2 ?
Ru2 C4 H4 . . 131.3 ?
C4 C5 C5 . 12_565 119.1(2) ?
C4 C5 C6 . . 119.3(5) ?
C5 C5 C6 12_565 . 121.6(4) ?
C4 C5 Ru2 . . 71.3(2) ?
C5 C5 Ru2 12_565 . 71.25(11) ?
C6 C5 Ru2 . . 127.9(4) ?
C4 C5 H5 . . 120.3 ?
C5 C5 H5 12_565 . 120.5 ?
C6 C5 H5 . . 1.7 ?
Ru2 C5 H5 . . 129.2 ?
C5 C6 H5 . . 2.7 ?
H6A C6 H5 . . 112.1 ?
H6B C6 H5 . . 107.6 ?
H6C C6 H5 . . 108.7 ?
C8 C7 C3 . . 114.4(7) ?
C8 C7 C9 . . 112.0(9) ?
C3 C7 C9 . . 109.5(7) ?
C8 C7 H7 . . 106.8 ?
C3 C7 H7 . . 106.8 ?
C9 C7 H7 . . 106.8 ?
C8 C7 H3 . . 111.6 ?
C3 C7 H3 . . 3.5 ?
C9 C7 H3 . . 112.9 ?
H7 C7 H3 . . 106.2 ?
Ru2 O1 Ru2 . 2 93.0(3) yes
Ru2 O1 Ru1 . . 90.7(2) yes
Ru2 O1 Ru1 2 . 90.7(2) ?
Ru2 O1 H1H . . 65.9 ?
Ru2 O1 H1H 2 . 138.4 ?
Ru1 O1 H1H . . 56.2 ?
F1 P1 F1 12_565 13 91.2(3) ?
F1 P1 F1 12_565 . 88.8(3) ?
F1 P1 F1 13 . 180.0(2) ?
F1 P1 F1 12_565 8_545 180.00(19) ?
F1 P1 F1 13 8_545 88.8(3) ?
F1 P1 F1 . 8_545 91.2(3) ?
F1 P1 F2 12_565 13 90.3(2) ?
F1 P1 F2 13 13 89.7(2) ?
F1 P1 F2 . 13 90.3(2) ?
F1 P1 F2 8_545 13 89.7(2) ?
F1 P1 F2 12_565 . 89.7(2) ?
F1 P1 F2 13 . 90.3(2) ?
F1 P1 F2 . . 89.7(2) ?
F1 P1 F2 8_545 . 90.3(2) ?
F2 P1 F2 13 . 180.00(10) ?
O1 Ru1 O1 . 2 67.8(4) ?
O1 Ru1 C1 . . 130.18(19) ?
O1 Ru1 C1 2 . 130.18(19) ?
O1 Ru1 C1 . 2 130.18(19) ?
O1 Ru1 C1 2 2 130.18(19) ?
C1 Ru1 C1 . 2 78.0(4) ?
O1 Ru1 C2 . 11 110.0(2) ?
O1 Ru1 C2 2 11 161.66(19) ?
C1 Ru1 C2 . 11 66.0(2) ?
C1 Ru1 C2 2 11 36.7(2) ?
O1 Ru1 C2 . . 110.0(2) ?
O1 Ru1 C2 2 . 161.66(19) ?
C1 Ru1 C2 . . 36.7(2) ?
C1 Ru1 C2 2 . 66.0(2) ?
C2 Ru1 C2 11 . 36.6(4) ?
O1 Ru1 C2 . 2 161.66(19) ?
O1 Ru1 C2 2 2 110.0(2) ?
C1 Ru1 C2 . 2 66.0(2) ?
C1 Ru1 C2 2 2 36.7(2) ?
C2 Ru1 C2 11 2 66.0(3) ?
C2 Ru1 C2 . 2 77.9(3) ?
O1 Ru1 C2 . 12_565 161.66(19) ?
O1 Ru1 C2 2 12_565 110.0(2) ?
C1 Ru1 C2 . 12_565 36.7(2) ?
C1 Ru1 C2 2 12_565 66.0(2) ?
C2 Ru1 C2 11 12_565 77.9(3) ?
C2 Ru1 C2 . 12_565 66.0(3) ?
C2 Ru1 C2 2 12_565 36.6(4) ?
O1 Ru1 Ru2 . 2 44.32(14) ?
O1 Ru1 Ru2 2 2 44.32(14) ?
C1 Ru1 Ru2 . 2 171.5(2) ?
C1 Ru1 Ru2 2 2 110.6(2) ?
C2 Ru1 Ru2 11 2 120.73(16) ?
C2 Ru1 Ru2 . 2 146.04(18) ?
C2 Ru1 Ru2 2 2 120.73(16) ?
C2 Ru1 Ru2 12_565 2 146.04(18) ?
O1 Ru1 Ru2 . . 44.32(14) ?
O1 Ru1 Ru2 2 . 44.32(14) ?
C1 Ru1 Ru2 . . 110.6(2) ?
C1 Ru1 Ru2 2 . 171.5(2) ?
C2 Ru1 Ru2 11 . 146.04(18) ?
C2 Ru1 Ru2 . . 120.73(16) ?
C2 Ru1 Ru2 2 . 146.04(18) ?
C2 Ru1 Ru2 12_565 . 120.73(16) ?
Ru2 Ru1 Ru2 2 . 60.92(3) yes
O1 Ru1 H1H . . 40.6 ?
O1 Ru1 H1H 2 . 83.4 ?
C1 Ru1 H1H . . 91.0 ?
C1 Ru1 H1H 2 . 143.3 ?
C2 Ru1 H1H 11 . 106.9 ?
C2 Ru1 H1H . . 84.2 ?
C2 Ru1 H1H 2 . 157.0 ?
C2 Ru1 H1H 12_565 . 121.9 ?
Ru2 Ru1 H1H 2 . 82.1 ?
Ru2 Ru1 H1H . . 39.6 ?
O1 Ru2 O1 . 2 68.7(4) ?
O1 Ru2 C3 . . 116.9(2) ?
O1 Ru2 C3 2 . 144.7(2) ?
O1 Ru2 C3 . 12_565 144.7(2) ?
O1 Ru2 C3 2 12_565 116.9(2) ?
C3 Ru2 C3 . 12_565 37.5(2) ?
O1 Ru2 C4 . . 106.4(2) ?
O1 Ru2 C4 2 . 175.1(2) ?
C3 Ru2 C4 . . 37.40(15) ?
C3 Ru2 C4 12_565 . 67.20(16) ?
O1 Ru2 C4 . 12_565 175.1(2) ?
O1 Ru2 C4 2 12_565 106.4(2) ?
C3 Ru2 C4 . 12_565 67.20(16) ?
C3 Ru2 C4 12_565 12_565 37.40(15) ?
C4 Ru2 C4 . 12_565 78.5(2) ?
O1 Ru2 C5 . . 116.55(18) ?
O1 Ru2 C5 2 . 144.0(2) ?
C3 Ru2 C5 . . 67.95(15) ?
C3 Ru2 C5 12_565 . 80.29(15) ?
C4 Ru2 C5 . . 37.20(16) ?
C4 Ru2 C5 12_565 . 67.05(16) ?
O1 Ru2 C5 . 12_565 144.0(2) ?
O1 Ru2 C5 2 12_565 116.55(18) ?
C3 Ru2 C5 . 12_565 80.29(15) ?
C3 Ru2 C5 12_565 12_565 67.95(15) ?
C4 Ru2 C5 . 12_565 67.05(16) ?
C4 Ru2 C5 12_565 12_565 37.20(16) ?
C5 Ru2 C5 . 12_565 37.5(2) ?
O1 Ru2 Ru1 . . 44.9(2) ?
O1 Ru2 Ru1 2 . 44.9(2) ?
C3 Ru2 Ru1 . . 160.66(11) ?
C3 Ru2 Ru1 12_565 . 160.66(11) ?
C4 Ru2 Ru1 . . 131.32(11) ?
C4 Ru2 Ru1 12_565 . 131.32(11) ?
C5 Ru2 Ru1 . . 111.20(10) ?
C5 Ru2 Ru1 12_565 . 111.20(10) ?
O1 Ru2 Ru2 . 2 43.49(15) ?
O1 Ru2 Ru2 2 2 43.49(15) ?
C3 Ru2 Ru2 . 2 114.22(11) ?
C3 Ru2 Ru2 12_565 2 114.22(11) ?
C4 Ru2 Ru2 . 2 133.15(12) ?
C4 Ru2 Ru2 12_565 2 133.15(12) ?
C5 Ru2 Ru2 . 2 159.67(11) ?
C5 Ru2 Ru2 12_565 2 159.67(11) ?
Ru1 Ru2 Ru2 . 2 59.542(14) yes
O1 Ru2 H1H . . 39.7 ?
O1 Ru2 H1H 2 . 79.1 ?
C3 Ru2 H1H . . 129.0 ?
C3 Ru2 H1H 12_565 . 163.9 ?
C4 Ru2 H1H . . 96.9 ?
C4 Ru2 H1H 12_565 . 140.4 ?
C5 Ru2 H1H . . 85.4 ?
C5 Ru2 H1H 12_565 . 104.6 ?
Ru1 Ru2 H1H . . 34.7 ?
Ru2 Ru2 H1H 2 . 78.0 ?
O1 Ru2 H2H . . 72.5 ?
O1 Ru2 H2H 2 . 44.3 ?
C3 Ru2 H2H . . 101.8 ?
C3 Ru2 H2H 12_565 . 88.2 ?
C4 Ru2 H2H . . 135.5 ?
C4 Ru2 H2H 12_565 . 104.4 ?
C5 Ru2 H2H . . 168.3 ?
C5 Ru2 H2H 12_565 . 138.0 ?
Ru1 Ru2 H2H . . 80.3 ?
Ru2 Ru2 H2H 2 . 29.1 ?
H1H Ru2 H2H . . 105.8 ?

loop_
_geom_bond_atom_site_label_1
_geom_bond_atom_site_label_2
_geom_bond_site_symmetry_2
_geom_bond_distance
_geom_bond_publ_flag
C1 C2 . 1.368(7) ?
C1 C2 12_565 1.368(7) ?
C1 Ru1 . 2.168(7) ?
C1 H1 . 0.9300 ?
C2 C2 11 1.369(14) ?
C2 Ru1 . 2.178(5) ?
C2 H2 . 0.9300 ?
C3 C4 . 1.414(6) ?
C3 C3 12_565 1.415(8) ?
C3 C7 . 1.515(10) ?
C3 Ru2 . 2.200(4) ?
C3 H3 . 0.9309 ?
C4 C5 . 1.410(6) ?
C4 Ru2 . 2.210(4) ?
C4 H4 . 0.9300 ?
C5 C5 12_565 1.422(9) ?
C5 C6 . 1.537(9) ?
C5 Ru2 . 2.212(4) ?
C5 H5 . 0.9426 ?
C6 H6A . 0.9600 ?
C6 H6B . 0.9600 ?
C6 H6C . 0.9600 ?
C6 H5 . 0.5950 ?
C7 C8 . 1.514(14) ?
C7 C9 . 1.525(13) ?
C7 H7 . 0.9800 ?
C7 H3 . 0.5854 ?
C8 H8A . 0.9600 ?
C8 H8B . 0.9600 ?
C8 H8C . 0.9600 ?
C9 H9A . 0.9600 ?
C9 H9B . 0.9600 ?
C9 H9C . 0.9600 ?
O1 Ru2 . 1.924(5) yes
O1 Ru2 2 1.924(5) ?
O1 Ru1 . 1.945(7) yes
O1 H1H . 1.2746 ?
P1 F1 12_565 1.579(4) ?
P1 F1 13 1.579(4) ?
P1 F1 . 1.579(4) ?
P1 F1 8_545 1.579(4) ?
P1 F2 13 1.599(5) ?
P1 F2 . 1.599(5) ?
Ru1 O1 2 1.945(7) ?
Ru1 C1 2 2.168(7) ?
Ru1 C2 11 2.178(5) ?
Ru1 C2 2 2.178(5) ?
Ru1 C2 12_565 2.178(5) ?
Ru1 Ru2 2 2.7536(8) ?
Ru1 Ru2 . 2.7536(8) yes
Ru1 H1H . 1.6276 ?
Ru2 O1 2 1.924(5) ?
Ru2 C3 12_565 2.200(4) ?
Ru2 C4 12_565 2.210(4) ?
Ru2 C5 12_565 2.212(4) ?
Ru2 Ru2 2 2.7917(11) yes
Ru2 H1H . 1.8237 ?
Ru2 H2H . 1.5979 ?

loop_
_geom_torsion_atom_site_label_1
_geom_torsion_atom_site_label_2
_geom_torsion_atom_site_label_3
_geom_torsion_atom_site_label_4
_geom_torsion_site_symmetry_1
_geom_torsion_site_symmetry_4
_geom_torsion
C2 C1 C2 C2 12_565 11 -0.8(9)
Ru1 C1 C2 C2 . 11 54.8(3)
C2 C1 C2 Ru1 12_565 . -55.6(7)
C3 C3 C4 C5 12_565 . -2.4(5)
C7 C3 C4 C5 . . -179.6(5)
Ru2 C3 C4 C5 . . 52.6(4)
C3 C3 C4 Ru2 12_565 . -55.02(16)
C7 C3 C4 Ru2 . . 127.8(5)
C3 C4 C5 C5 . 12_565 2.4(5)
Ru2 C4 C5 C5 . 12_565 54.77(16)
C3 C4 C5 C6 . . -175.9(5)
Ru2 C4 C5 C6 . . -123.6(5)
C3 C4 C5 Ru2 . . -52.3(4)
C4 C3 C7 C8 . . -32.9(9)
C3 C3 C7 C8 12_565 . 149.9(6)
Ru2 C3 C7 C8 . . 59.5(10)
C4 C3 C7 C9 . . 93.7(9)
C3 C3 C7 C9 12_565 . -83.4(9)
Ru2 C3 C7 C9 . . -173.8(7)
Ru2 O1 Ru1 O1 . 2 -46.52(15)
Ru2 O1 Ru1 O1 2 2 46.52(15)
Ru2 O1 Ru1 C1 . . 78.1(4)
Ru2 O1 Ru1 C1 2 . 171.1(2)
Ru2 O1 Ru1 C1 . 2 -171.1(2)
Ru2 O1 Ru1 C1 2 2 -78.1(4)
Ru2 O1 Ru1 C2 . 11 153.0(2)
Ru2 O1 Ru1 C2 2 11 -114.0(3)
Ru2 O1 Ru1 C2 . . 114.0(3)
Ru2 O1 Ru1 C2 2 . -153.0(2)
Ru2 O1 Ru1 C2 . 2 -133.1(7)
Ru2 O1 Ru1 C2 2 2 -40.1(9)
Ru2 O1 Ru1 C2 . 12_565 40.1(9)
Ru2 O1 Ru1 C2 2 12_565 133.1(7)
Ru2 O1 Ru1 Ru2 . 2 -93.0(3)
Ru2 O1 Ru1 Ru2 2 . 93.0(3)
C2 C1 Ru1 O1 . . 67.3(5)
C2 C1 Ru1 O1 12_565 . -161.1(4)
C2 C1 Ru1 O1 . 2 161.1(4)
C2 C1 Ru1 O1 12_565 2 -67.3(5)
C2 C1 Ru1 C1 . 2 -65.8(4)
C2 C1 Ru1 C1 12_565 2 65.8(4)
C2 C1 Ru1 C2 . 11 -29.2(4)
C2 C1 Ru1 C2 12_565 11 102.4(5)
C2 C1 Ru1 C2 12_565 . 131.6(8)
C2 C1 Ru1 C2 . 2 -102.4(5)
C2 C1 Ru1 C2 12_565 2 29.2(4)
C2 C1 Ru1 C2 . 12_565 -131.6(8)
C2 C1 Ru1 Ru2 . 2 114.2(4)
C2 C1 Ru1 Ru2 12_565 2 -114.2(4)
C2 C1 Ru1 Ru2 . . 114.2(4)
C2 C1 Ru1 Ru2 12_565 . -114.2(4)
C1 C2 Ru1 O1 . . -131.4(4)
C2 C2 Ru1 O1 11 . 96.90(12)
C1 C2 Ru1 O1 . 2 -51.9(10)
C2 C2 Ru1 O1 11 2 176.4(8)
C2 C2 Ru1 C1 11 . -131.7(4)
C1 C2 Ru1 C1 . 2 102.5(5)
C2 C2 Ru1 C1 11 2 -29.2(2)
C1 C2 Ru1 C2 . 11 131.7(4)
C1 C2 Ru1 C2 . 2 65.8(4)
C2 C2 Ru1 C2 11 2 -65.9(3)
C1 C2 Ru1 C2 . 12_565 29.3(5)
C2 C2 Ru1 C2 11 12_565 -102.42(12)
C1 C2 Ru1 Ru2 . 2 -166.0(4)
C2 C2 Ru1 Ru2 11 2 62.3(2)
C1 C2 Ru1 Ru2 . . -83.4(4)
C2 C2 Ru1 Ru2 11 . 144.87(16)
Ru2 O1 Ru2 O1 2 2 -44.0(3)
Ru1 O1 Ru2 O1 . 2 46.8(3)
Ru2 O1 Ru2 C3 2 . 97.6(2)
Ru1 O1 Ru2 C3 . . -171.58(14)
Ru2 O1 Ru2 C3 2 12_565 62.9(4)
Ru1 O1 Ru2 C3 . 12_565 153.7(2)
Ru2 O1 Ru2 C4 2 . 136.5(2)
Ru1 O1 Ru2 C4 . . -132.75(18)
Ru2 O1 Ru2 C4 2 12_565 -49(3)
Ru1 O1 Ru2 C4 . 12_565 42(3)
Ru2 O1 Ru2 C5 2 . 175.12(17)
Ru1 O1 Ru2 C5 . . -94.1(2)
Ru2 O1 Ru2 C5 2 12_565 -150.1(2)
Ru1 O1 Ru2 C5 . 12_565 -59.4(4)
Ru2 O1 Ru2 Ru1 2 . -90.8(3)
Ru1 O1 Ru2 Ru2 . 2 90.8(3)
C4 C3 Ru2 O1 . . 81.9(3)
C3 C3 Ru2 O1 12_565 . -147.2(2)
C7 C3 Ru2 O1 . . -33.8(6)
C4 C3 Ru2 O1 . 2 172.5(3)
C3 C3 Ru2 O1 12_565 2 -56.6(3)
C7 C3 Ru2 O1 . 2 56.8(7)
C4 C3 Ru2 C3 . 12_565 -130.9(2)
C7 C3 Ru2 C3 . 12_565 113.4(6)
C3 C3 Ru2 C4 12_565 . 130.9(2)
C7 C3 Ru2 C4 . . -115.7(6)
C4 C3 Ru2 C4 . 12_565 -101.1(4)
C3 C3 Ru2 C4 12_565 12_565 29.85(15)
C7 C3 Ru2 C4 . 12_565 143.2(6)
C4 C3 Ru2 C5 . . -27.7(3)
C3 C3 Ru2 C5 12_565 . 103.22(13)
C7 C3 Ru2 C5 . . -143.4(6)
C4 C3 Ru2 C5 . 12_565 -64.7(3)
C3 C3 Ru2 C5 12_565 12_565 66.27(12)
C7 C3 Ru2 C5 . 12_565 179.6(6)
C4 C3 Ru2 Ru1 . . 63.7(4)
C3 C3 Ru2 Ru1 12_565 . -165.4(4)
C7 C3 Ru2 Ru1 . . -52.1(7)
C4 C3 Ru2 Ru2 . 2 130.3(2)
C3 C3 Ru2 Ru2 12_565 2 -98.79(7)
C7 C3 Ru2 Ru2 . 2 14.6(6)
C5 C4 Ru2 O1 . . 112.5(3)
C3 C4 Ru2 O1 . . -113.0(3)
C5 C4 Ru2 O1 . 2 108(3)
C3 C4 Ru2 O1 . 2 -118(3)
C5 C4 Ru2 C3 . . -134.5(4)
C5 C4 Ru2 C3 . 12_565 -104.6(3)
C3 C4 Ru2 C3 . 12_565 29.9(2)
C5 C4 Ru2 C4 . 12_565 -67.1(3)
C3 C4 Ru2 C4 . 12_565 67.4(3)
C3 C4 Ru2 C5 . . 134.5(4)
C5 C4 Ru2 C5 . 12_565 -29.9(2)
C3 C4 Ru2 C5 . 12_565 104.6(3)
C5 C4 Ru2 Ru1 . . 68.8(3)
C3 C4 Ru2 Ru1 . . -156.72(19)
C5 C4 Ru2 Ru2 . 2 152.98(19)
C3 C4 Ru2 Ru2 . 2 -72.5(3)
C4 C5 Ru2 O1 . . -82.2(3)
C5 C5 Ru2 O1 12_565 . 146.6(3)
C6 C5 Ru2 O1 . . 30.8(7)
C4 C5 Ru2 O1 . 2 -172.0(4)
C5 C5 Ru2 O1 12_565 2 56.9(4)
C6 C5 Ru2 O1 . 2 -59.0(7)
C4 C5 Ru2 C3 . . 27.9(2)
C5 C5 Ru2 C3 12_565 . -103.24(13)
C6 C5 Ru2 C3 . . 140.9(6)
C4 C5 Ru2 C3 . 12_565 64.8(3)
C5 C5 Ru2 C3 12_565 12_565 -66.26(12)
C6 C5 Ru2 C3 . 12_565 177.9(6)
C5 C5 Ru2 C4 12_565 . -131.1(2)
C6 C5 Ru2 C4 . . 113.0(7)
C4 C5 Ru2 C4 . 12_565 101.5(3)
C5 C5 Ru2 C4 12_565 12_565 -29.65(14)
C6 C5 Ru2 C4 . 12_565 -145.5(6)
C4 C5 Ru2 C5 . 12_565 131.1(2)
C6 C5 Ru2 C5 . 12_565 -115.9(6)
C4 C5 Ru2 Ru1 . . -131.3(2)
C5 C5 Ru2 Ru1 12_565 . 97.56(6)
C6 C5 Ru2 Ru1 . . -18.3(6)
C4 C5 Ru2 Ru2 . 2 -72.5(4)
C5 C5 Ru2 Ru2 12_565 2 156.3(3)
C6 C5 Ru2 Ru2 . 2 40.5(7)
O1 Ru1 Ru2 O1 2 . 105.9(4)
C1 Ru1 Ru2 O1 . . -127.0(2)
C1 Ru1 Ru2 O1 2 . 53.0(2)
C2 Ru1 Ru2 O1 11 . -49.8(4)
C2 Ru1 Ru2 O1 . . -87.7(3)
C2 Ru1 Ru2 O1 2 . 155.7(4)
C2 Ru1 Ru2 O1 12_565 . -166.4(3)
Ru2 Ru1 Ru2 O1 2 . 53.0(2)
O1 Ru1 Ru2 O1 . 2 -105.9(4)
C1 Ru1 Ru2 O1 . 2 127.0(2)
C1 Ru1 Ru2 O1 2 2 -53.0(2)
C2 Ru1 Ru2 O1 11 2 -155.7(4)
C2 Ru1 Ru2 O1 . 2 166.4(3)
C2 Ru1 Ru2 O1 2 2 49.8(4)
C2 Ru1 Ru2 O1 12_565 2 87.7(3)
Ru2 Ru1 Ru2 O1 2 2 -53.0(2)
O1 Ru1 Ru2 C3 . . 23.2(4)
O1 Ru1 Ru2 C3 2 . 129.2(4)
C1 Ru1 Ru2 C3 . . -103.8(3)
C1 Ru1 Ru2 C3 2 . 76.2(3)
C2 Ru1 Ru2 C3 11 . -26.6(5)
C2 Ru1 Ru2 C3 . . -64.5(4)
C2 Ru1 Ru2 C3 2 . 178.9(4)
C2 Ru1 Ru2 C3 12_565 . -143.1(4)
Ru2 Ru1 Ru2 C3 2 . 76.2(3)
O1 Ru1 Ru2 C3 . 12_565 -129.2(4)
O1 Ru1 Ru2 C3 2 12_565 -23.2(4)
C1 Ru1 Ru2 C3 . 12_565 103.8(3)
C1 Ru1 Ru2 C3 2 12_565 -76.2(3)
C2 Ru1 Ru2 C3 11 12_565 -178.9(4)
C2 Ru1 Ru2 C3 . 12_565 143.1(4)
C2 Ru1 Ru2 C3 2 12_565 26.6(5)
C2 Ru1 Ru2 C3 12_565 12_565 64.5(4)
Ru2 Ru1 Ru2 C3 2 12_565 -76.2(3)
O1 Ru1 Ru2 C4 . . 69.7(3)
O1 Ru1 Ru2 C4 2 . 175.6(3)
C1 Ru1 Ru2 C4 . . -57.36(16)
C1 Ru1 Ru2 C4 2 . 122.64(16)
C2 Ru1 Ru2 C4 11 . 19.9(3)
C2 Ru1 Ru2 C4 . . -18.0(3)
C2 Ru1 Ru2 C4 2 . -134.6(3)
C2 Ru1 Ru2 C4 12_565 . -96.7(3)
Ru2 Ru1 Ru2 C4 2 . 122.64(16)
O1 Ru1 Ru2 C4 . 12_565 -175.6(3)
O1 Ru1 Ru2 C4 2 12_565 -69.7(3)
C1 Ru1 Ru2 C4 . 12_565 57.36(16)
C1 Ru1 Ru2 C4 2 12_565 -122.64(16)
C2 Ru1 Ru2 C4 11 12_565 134.6(3)
C2 Ru1 Ru2 C4 . 12_565 96.7(3)
C2 Ru1 Ru2 C4 2 12_565 -19.9(3)
C2 Ru1 Ru2 C4 12_565 12_565 18.0(3)
Ru2 Ru1 Ru2 C4 2 12_565 -122.64(16)
O1 Ru1 Ru2 C5 . . 106.9(2)
O1 Ru1 Ru2 C5 2 . -147.2(2)
C1 Ru1 Ru2 C5 . . -20.17(12)
C1 Ru1 Ru2 C5 2 . 159.83(12)
C2 Ru1 Ru2 C5 11 . 57.1(3)
C2 Ru1 Ru2 C5 . . 19.2(2)
C2 Ru1 Ru2 C5 2 . -97.4(3)
C2 Ru1 Ru2 C5 12_565 . -59.5(2)
Ru2 Ru1 Ru2 C5 2 . 159.83(12)
O1 Ru1 Ru2 C5 . 12_565 147.2(2)
O1 Ru1 Ru2 C5 2 12_565 -106.9(2)
C1 Ru1 Ru2 C5 . 12_565 20.17(12)
C1 Ru1 Ru2 C5 2 12_565 -159.83(12)
C2 Ru1 Ru2 C5 11 12_565 97.4(3)
C2 Ru1 Ru2 C5 . 12_565 59.5(2)
C2 Ru1 Ru2 C5 2 12_565 -57.1(3)
C2 Ru1 Ru2 C5 12_565 12_565 -19.2(2)
Ru2 Ru1 Ru2 C5 2 12_565 -159.83(12)
O1 Ru1 Ru2 Ru2 . 2 -53.0(2)
O1 Ru1 Ru2 Ru2 2 2 53.0(2)
C1 Ru1 Ru2 Ru2 . 2 180.0
C1 Ru1 Ru2 Ru2 2 2 0.0
C2 Ru1 Ru2 Ru2 11 2 -102.8(3)
C2 Ru1 Ru2 Ru2 . 2 -140.7(2)
C2 Ru1 Ru2 Ru2 2 2 102.8(3)
C2 Ru1 Ru2 Ru2 12_565 2 140.7(2)
